data_2200907
loop_
_publ_author_name
'Barnes, John C.'
'Brimacombe, John S.'
'Connolly, Lisa M. C.'
'Dix, Alexander P.'

_publ_section_title
;Methyl
 (2'<i>R</i>,3'<i>R</i>)-6-deoxy-3,4-<i>O</i>-(2',3'-dimethoxybutane-2',3'-diyl)-2-<i>O</i>-toluene-<i>p</i>-sulfonyl-\a-<small>L</small>-mannopyranoside
;
_journal_issue 3
_journal_name_full 'Acta Crystallographica Section E'
_journal_page_first o224
_journal_page_last o226
_journal_paper_doi 10.1107/S1600536802001952
_journal_volume 58
_journal_year 2002
_chemical_formula_iupac 'C20 H30 O9 S'
_chemical_formula_moiety 'C20 H30 O9 S'
_chemical_formula_sum 'C20 H30 O9 S'
_chemical_formula_weight 446.50
_chemical_melting_point 130.5(5)
_chemical_name_systematic
;
(2'R,3'R)-methyl 6-deoxy-3,4-O-(2',3'-dimethoxybutane-
2',3'-diyl)-2-O-toluene-p-sulfonyl-\a-L-mannopyranoside
;
_space_group_IT_number 19
_symmetry_cell_setting orthorhombic
_symmetry_space_group_name_Hall 'P 2ac 2ab'
_symmetry_space_group_name_H-M 'P 21 21 21'
_atom_sites_solution_hydrogens geom
_atom_sites_solution_primary direct
_atom_sites_solution_secondary difmap
_audit_creation_method SHELXL-97
_cell_angle_alpha 90.00
_cell_angle_beta 90.00
_cell_angle_gamma 90.00
_cell_formula_units_Z 4
_cell_length_a 8.7709(3)
_cell_length_b 14.0181(10)
_cell_length_c 18.1744(13)
_cell_measurement_reflns_used 9970
_cell_measurement_temperature 150(2)
_cell_measurement_theta_max 28.25
_cell_measurement_theta_min 2.96
_cell_volume 2234.6(2)
_computing_cell_refinement
;
DENZO and COLLECT
;
_computing_data_collection
;
DENZO (Otwinowski & Minor, 1997) and COLLECT (Hooft,1998)
;
_computing_data_reduction
;
DENZO and COLLECT
;
_computing_molecular_graphics
;
PLUTON92 (Spek, 1992) and PLATON92 (Spek, 1992)
;
_computing_publication_material SHELXL97
_computing_structure_refinement 'SHELXL97 (Sheldrick, 1997)'
_computing_structure_solution 'SHELXS97 (Sheldrick, 1997)'
_diffrn_ambient_temperature 150(2)
_diffrn_detector_area_resol_mean '9.091 pixels/mm'
_diffrn_measured_fraction_theta_full .933
_diffrn_measured_fraction_theta_max .933
_diffrn_measurement_device_type 'Nonius KappaCCD area-detector'
_diffrn_measurement_method '\f and \w scans to fill Ewald sphere'
_diffrn_radiation_monochromator graphite
_diffrn_radiation_source 'Enraf-Nonius FR591 rotating anode'
_diffrn_radiation_type MoK\a
_diffrn_radiation_wavelength .71073
_diffrn_reflns_av_R_equivalents .058
_diffrn_reflns_av_sigmaI/netI .094
_diffrn_reflns_limit_h_max 9
_diffrn_reflns_limit_h_min -9
_diffrn_reflns_limit_k_max 18
_diffrn_reflns_limit_k_min -18
_diffrn_reflns_limit_l_max 24
_diffrn_reflns_limit_l_min -24
_diffrn_reflns_number 9970
_diffrn_reflns_theta_full 28.25
_diffrn_reflns_theta_max 28.25
_diffrn_reflns_theta_min 2.96
_diffrn_standards_decay_% none
_diffrn_standards_interval_count 0
_diffrn_standards_interval_time 0
_diffrn_standards_number 'not measured'
_exptl_absorpt_coefficient_mu .192
_exptl_absorpt_correction_type none
_exptl_crystal_colour colourless
_exptl_crystal_density_diffrn 1.327
_exptl_crystal_density_method 'not measured'
_exptl_crystal_description needle
_exptl_crystal_F_000 952
_exptl_crystal_size_max .25
_exptl_crystal_size_mid .10
_exptl_crystal_size_min .05
_refine_diff_density_max .305
_refine_diff_density_min -.329
_refine_ls_abs_structure_details 'Flack (1983)'
_refine_ls_abs_structure_Flack .00(12)
_refine_ls_extinction_method none
_refine_ls_goodness_of_fit_ref 1.091
_refine_ls_hydrogen_treatment constr
_refine_ls_matrix_type full
_refine_ls_number_parameters 278
_refine_ls_number_reflns 5177
_refine_ls_number_restraints 0
_refine_ls_restrained_S_all 1.091
_refine_ls_R_factor_all .1222
_refine_ls_R_factor_gt .0689
_refine_ls_shift/su_max .007
_refine_ls_shift/su_mean .000
_refine_ls_structure_factor_coef Fsqd
_refine_ls_weighting_details 'calc w = 1/[\s^2^(Fo^2^)+(0.0139P)^2^+2.7542P] where P = (Fo^2^+2Fc^2^)/3'
_refine_ls_weighting_scheme calc
_refine_ls_wR_factor_gt .1042
_refine_ls_wR_factor_ref .1217
_reflns_number_gt 3591
_reflns_number_total 5177
_reflns_threshold_expression I>2\s(I)
_cod_data_source_file dn6017.cif
_cod_data_source_block I
_cod_depositor_comments
;
The following automatic conversions were performed:

'_chemical_melting_point' value '130-131' was changed to '130.5(5)' -
the average value was taken and precision was estimated.

Automatic conversion script
Id: cif_fix_values 1646 2011-03-28 12:23:43Z adriana 

The following automatic conversions were performed:

'_chemical_melting_point' value '130-131' was changed to '130.5(5)' -
the average value was taken and precision was estimated.

Automatic conversion script
Id: cif_fix_values 1715 2011-07-08 13:25:40Z adriana 
;
_cod_database_code 2200907
_cod_database_fobs_code 2200907

loop_
_symmetry_equiv_pos_as_xyz
'x, y, z'
'-x+1/2, -y, z+1/2'
'x+1/2, -y+1/2, -z'
'-x, y+1/2, -z+1/2'

loop_
_atom_site_label
_atom_site_fract_x
_atom_site_fract_y
_atom_site_fract_z
_atom_site_U_iso_or_equiv
_atom_site_adp_type
_atom_site_calc_flag
_atom_site_refinement_flags
_atom_site_occupancy
_atom_site_disorder_assembly
_atom_site_disorder_group
_atom_site_type_symbol
C1 .9738(4) .8151(3) .7892(2) .0220(8) Uani d . 1 . . C
H1 1.0716 .8065 .8144 .031 Uiso calc R 1 . . H
O1 .9181(3) .90663(19) .80578(15) .0271(7) Uani d . 1 . . O
C2 .8577(4) .7461(3) .8229(2) .0183(8) Uani d . 1 . . C
H2 .8334 .7654 .8734 .026 Uiso calc R 1 . . H
O2 .9276(3) .65154(17) .82271(14) .0192(6) Uani d . 1 . . O
C3 .7152(4) .7450(3) .77667(19) .0173(8) Uani d . 1 . . C
H3 .6634 .8064 .7829 .024 Uiso calc R 1 . . H
O3 .6155(3) .6718(2) .80176(13) .0219(6) Uani d . 1 . . O
C4 .7474(4) .7315(3) .69643(19) .0175(8) Uani d . 1 . . C
H4 .7881 .6673 .6881 .024 Uiso calc R 1 . . H
O4 .6060(3) .74243(19) .65738(13) .0192(6) Uani d . 1 . . O
C5 .8603(4) .8054(3) .6682(2) .0209(9) Uani d . 1 . . C
H5 .8157 .8694 .6717 .029 Uiso calc R 1 . . H
O5 .9959(3) .79962(19) .71360(13) .0224(6) Uani d . 1 . . O
C6 .9095(5) .7858(3) .5902(2) .0296(10) Uani d . 1 . . C
H6A .9772 .8354 .5740 .041 Uiso calc R 1 . . H
H6B .8216 .7840 .5588 .041 Uiso calc R 1 . . H
H6C .9612 .7255 .5881 .041 Uiso calc R 1 . . H
C7 1.0310(5) .9802(3) .7969(2) .0361(11) Uani d . 1 . . C
H7A 1.1088 .9728 .8336 .051 Uiso calc R 1 . . H
H7B .9836 1.0416 .8023 .051 Uiso calc R 1 . . H
H7C 1.0757 .9754 .7488 .051 Uiso calc R 1 . . H
C14 .4713(4) .6744(3) .7649(2) .0250(9) Uani d . 1 . . C
O14 .3986(3) .7623(2) .78006(16) .0357(8) Uani d . 1 . . O
C15 .3821(5) .7843(4) .8563(2) .0517(16) Uani d . 1 . . C
H15A .3082 .7422 .8779 .072 Uiso calc R 1 . . H
H15B .3486 .8491 .8616 .072 Uiso calc R 1 . . H
H15C .4783 .7763 .8806 .072 Uiso calc R 1 . . H
C16 .3834(5) .5883(4) .7926(2) .0420(13) Uani d . 1 . . C
H16A .4377 .5311 .7801 .059 Uiso calc R 1 . . H
H16B .2843 .5871 .7702 .059 Uiso calc R 1 . . H
H16C .3726 .5923 .8451 .059 Uiso calc R 1 . . H
C17 .4938(4) .6745(3) .6798(2) .0215(9) Uani d . 1 . . C
O17 .5458(3) .58073(18) .66352(14) .0268(6) Uani d . 1 . . O
C18 .5788(5) .5630(3) .5873(2) .0377(12) Uani d . 1 . . C
H18A .4850 .5573 .5604 .053 Uiso calc R 1 . . H
H18B .6359 .5049 .5829 .053 Uiso calc R 1 . . H
H18C .6374 .6150 .5678 .053 Uiso calc R 1 . . H
C19 .3490(4) .6998(3) .6390(2) .0276(10) Uani d . 1 . . C
H19A .3701 .7044 .5873 .039 Uiso calc R 1 . . H
H19B .3111 .7598 .6566 .039 Uiso calc R 1 . . H
H19C .2739 .6511 .6473 .039 Uiso calc R 1 . . H
S21 .96432(11) .60403(7) .89998(5) .0199(2) Uani d . 1 . . S
O22 1.0252(3) .67532(19) .94803(14) .0275(7) Uani d . 1 . . O
O23 1.0534(3) .52188(19) .88131(15) .0271(7) Uani d . 1 . . O
C24 .7849(4) .5673(3) .9332(2) .0178(8) Uani d . 1 . . C
C25 .7267(4) .4804(3) .9110(2) .0258(9) Uani d . 1 . . C
H25 .7817 .4413 .8793 .036 Uiso calc R 1 . . H
C26 .5846(5) .4522(3) .9369(2) .0283(10) Uani d . 1 . . C
H26 .5445 .3937 .9223 .040 Uiso calc R 1 . . H
C27 .5017(4) .5101(3) .9843(2) .0235(9) Uani d . 1 . . C
C28 .5626(4) .5977(3) 1.0052(2) .0264(9) Uani d . 1 . . C
H28 .5074 .6374 1.0364 .037 Uiso calc R 1 . . H
C29 .7049(4) .6266(3) .9801(2) .0232(9) Uani d . 1 . . C
H29 .7456 .6849 .9946 .032 Uiso calc R 1 . . H
C30 .3467(5) .4799(4) 1.0116(3) .0411(12) Uani d . 1 . . C
H30A .2727 .4891 .9733 .058 Uiso calc R 1 . . H
H30B .3192 .5175 1.0537 .058 Uiso calc R 1 . . H
H30C .3495 .4137 1.0252 .058 Uiso calc R 1 . . H

loop_
_atom_site_aniso_label
_atom_site_aniso_U_11
_atom_site_aniso_U_22
_atom_site_aniso_U_33
_atom_site_aniso_U_12
_atom_site_aniso_U_13
_atom_site_aniso_U_23
C1 .018(2) .025(2) .023(2) -.0024(18) -.0049(17) .0031(17)
O1 .0286(16) .0200(15) .0328(16) -.0066(13) -.0034(12) -.0007(13)
C2 .016(2) .020(2) .019(2) .0024(16) -.0028(15) .0006(16)
O2 .0182(15) .0211(14) .0183(13) .0032(11) -.0006(10) .0012(11)
C3 .0121(19) .024(2) .0155(19) -.0031(16) .0017(15) .0032(16)
O3 .0147(14) .0331(16) .0179(14) -.0053(12) -.0019(11) .0057(13)
C4 .016(2) .019(2) .0173(19) -.0001(15) -.0014(15) -.0001(16)
O4 .0151(13) .0245(15) .0181(14) -.0025(11) -.0041(11) .0022(12)
C5 .017(2) .025(2) .021(2) -.0016(16) -.0018(16) .0037(17)
O5 .0150(15) .0291(16) .0230(14) -.0029(11) -.0005(11) .0059(12)
C6 .028(2) .040(3) .021(2) -.0077(19) .0018(18) .0039(19)
C7 .047(3) .027(2) .034(2) -.016(2) -.007(2) .007(2)
C14 .017(2) .038(2) .020(2) -.005(2) -.0044(17) -.0003(17)
O14 .0210(15) .059(2) .0274(17) .0114(15) -.0022(13) -.0131(15)
C15 .030(3) .093(5) .032(3) .010(3) -.001(2) -.027(3)
C16 .027(3) .074(4) .025(2) -.024(3) -.0055(19) .009(2)
C17 .020(2) .021(2) .024(2) -.0048(16) -.0003(16) -.0018(17)
O17 .0335(16) .0216(15) .0251(15) -.0010(13) -.0025(13) -.0012(11)
C18 .048(3) .033(3) .032(3) .007(2) .001(2) -.011(2)
C19 .021(2) .036(3) .025(2) -.0054(19) -.0008(17) -.001(2)
S21 .0172(5) .0205(5) .0221(5) -.0008(4) -.0030(4) .0032(4)
O22 .0273(16) .0262(15) .0291(15) -.0064(13) -.0077(13) .0037(12)
O23 .0228(15) .0238(16) .0347(17) .0039(12) -.0017(12) .0037(13)
C24 .016(2) .020(2) .018(2) -.0004(16) -.0014(16) .0041(16)
C25 .029(2) .023(2) .025(2) -.0006(18) .0019(18) -.0046(19)
C26 .032(3) .025(2) .029(2) -.0075(19) -.0011(19) .0041(19)
C27 .019(2) .030(2) .022(2) -.0023(17) .0022(16) .0062(18)
C28 .028(2) .031(2) .020(2) .004(2) .0044(16) .0019(18)
C29 .029(2) .022(2) .018(2) -.0042(17) -.0011(17) .0020(17)
C30 .029(3) .058(3) .037(3) -.008(2) .003(2) .012(3)

loop_
_atom_type_symbol
_atom_type_description
_atom_type_scat_dispersion_real
_atom_type_scat_dispersion_imag
_atom_type_scat_source
C C .0033 .0016 'International Tables Vol C Tables 4.2.6.8 and 6.1.1.4'
H H .0000 .0000 'International Tables Vol C Tables 4.2.6.8 and 6.1.1.4'
O O .0106 .0060 'International Tables Vol C Tables 4.2.6.8 and 6.1.1.4'
S S .1246 .1234 'International Tables Vol C Tables 4.2.6.8 and 6.1.1.4'

loop_
_geom_angle_atom_site_label_1
_geom_angle_atom_site_label_2
_geom_angle_atom_site_label_3
_geom_angle
O5 C1 O1 113.5(3)
O5 C1 C2 112.7(3)
O1 C1 C2 105.0(3)
C1 O1 C7 113.0(3)
O2 C2 C3 109.7(3)
O2 C2 C1 107.1(3)
C3 C2 C1 109.5(3)
C2 O2 S21 117.6(2)
O3 C3 C4 109.7(3)
O3 C3 C2 109.8(3)
C4 C3 C2 112.8(3)
C3 O3 C14 112.0(3)
O4 C4 C3 107.8(3)
O4 C4 C5 108.8(3)
C3 C4 C5 111.4(3)
C17 O4 C4 112.5(3)
O5 C5 C6 106.8(3)
O5 C5 C4 107.7(3)
C6 C5 C4 112.3(3)
C1 O5 C5 115.8(3)
O14 C14 O3 109.2(3)
O14 C14 C16 113.5(4)
O3 C14 C16 105.9(3)
O14 C14 C17 104.5(3)
O3 C14 C17 110.6(3)
C16 C14 C17 113.2(3)
C14 O14 C15 115.1(4)
O17 C17 O4 109.6(3)
O17 C17 C19 112.6(3)
O4 C17 C19 106.4(3)
O17 C17 C14 104.3(3)
O4 C17 C14 111.7(3)
C19 C17 C14 112.3(3)
C17 O17 C18 115.1(3)
O22 S21 O23 120.18(17)
O22 S21 O2 108.83(15)
O23 S21 O2 103.80(15)
O22 S21 C24 109.18(17)
O23 S21 C24 109.47(18)
O2 S21 C24 104.11(15)
C29 C24 C25 121.5(4)
C29 C24 S21 119.3(3)
C25 C24 S21 119.2(3)
C24 C25 C26 119.0(4)
C25 C26 C27 120.8(4)
C26 C27 C28 119.0(4)
C26 C27 C30 120.7(4)
C28 C27 C30 120.3(4)
C29 C28 C27 120.8(4)
C24 C29 C28 119.0(4)

loop_
_geom_bond_atom_site_label_1
_geom_bond_atom_site_label_2
_geom_bond_site_symmetry_2
_geom_bond_distance
_geom_bond_publ_flag
C1 O5 . 1.404(4) ?
C1 O1 . 1.406(5) ?
C1 C2 . 1.532(5) ?
O1 C7 . 1.439(5) ?
C2 O2 . 1.460(4) ?
C2 C3 . 1.506(5) ?
O2 S21 . 1.587(3) ?
C3 O3 . 1.423(4) ?
C3 C4 . 1.497(5) ?
O3 C14 . 1.432(4) ?
C4 O4 . 1.437(4) ?
C4 C5 . 1.522(5) ?
O4 C17 . 1.429(4) ?
C5 O5 . 1.449(4) ?
C5 C6 . 1.508(5) ?
C14 O14 . 1.414(5) ?
C14 C16 . 1.518(6) ?
C14 C17 . 1.559(5) ?
O14 C15 . 1.426(5) ?
C17 O17 . 1.422(5) ?
C17 C19 . 1.513(5) ?
O17 C18 . 1.436(5) ?
S21 O22 . 1.431(3) ?
S21 O23 . 1.432(3) ?
S21 C24 . 1.762(4) ?
C24 C29 . 1.382(5) ?
C24 C25 . 1.381(5) ?
C25 C26 . 1.389(6) ?
C26 C27 . 1.390(6) ?
C27 C28 . 1.392(6) ?
C27 C30 . 1.508(5) ?
C28 C29 . 1.389(5) ?

loop_
_cod_related_entry_id
_cod_related_entry_database
_cod_related_entry_code
1 ChemSpider 24731463
